data_2235568
loop_
_publ_author_name
'Vargas, Berenice'
'Olivas, Amelia'
'Aguirre, Gerardo'
'Madrigal, Domingo'

_publ_section_title
;
 (2-<i>tert</i>-Butyl-5-hydroxymethyl-1,3-dioxan-5-yl)methanol
;
_journal_coeditor_code PK2419
_journal_issue 7
_journal_name_full 'Acta Crystallographica Section E'
_journal_page_first o2049
_journal_paper_doi 10.1107/S160053681202541X
_journal_volume 68
_journal_year 2012
_chemical_formula_iupac 'C10 H20 O4'
_chemical_formula_moiety 'C10 H20 O4'
_chemical_formula_sum 'C10 H20 O4'
_chemical_formula_weight 204.26
_chemical_name_systematic
;
(2-<i>tert</i>-Butyl-5-hydroxymethyl-1,3-dioxan-5-yl)methanol
;
_space_group_IT_number 2
_symmetry_cell_setting triclinic
_symmetry_space_group_name_Hall '-P 1'
_symmetry_space_group_name_H-M 'P -1'
_atom_sites_solution_hydrogens geom
_atom_sites_solution_primary direct
_atom_sites_solution_secondary difmap
_audit_creation_method SHELXL-97
_cell_angle_alpha 81.468(12)
_cell_angle_beta 87.335(14)
_cell_angle_gamma 62.606(13)
_cell_formula_units_Z 2
_cell_length_a 5.8337(10)
_cell_length_b 6.1408(9)
_cell_length_c 17.941(3)
_cell_measurement_reflns_used 52
_cell_measurement_temperature 298(2)
_cell_measurement_theta_max 12.47
_cell_measurement_theta_min 5.57
_cell_volume 564.15(17)
_computing_cell_refinement 'XSCANS (Siemens, 1996)'
_computing_data_collection 'XSCANS (Siemens, 1996)'
_computing_data_reduction 'XSCANS (Siemens, 1996)'
_computing_molecular_graphics
;
XP in SHELXTL (Sheldrick, 2008) and MERCURY (Macrae <i>et al.</i>,
2006)
;
_computing_publication_material 'SHELXL97 (Sheldrick, 2008)'
_computing_structure_refinement 'SHELXL97 (Sheldrick, 2008)'
_computing_structure_solution 'SHELXS97 (Sheldrick, 2008)'
_diffrn_ambient_temperature 298(2)
_diffrn_measured_fraction_theta_full 0.994
_diffrn_measured_fraction_theta_max 0.994
_diffrn_measurement_device_type 'Siemens P4'
_diffrn_measurement_method '2\q/\w scans'
_diffrn_radiation_monochromator graphite
_diffrn_radiation_source 'fine-focus sealed tube'
_diffrn_radiation_type MoK\a
_diffrn_radiation_wavelength 0.71073
_diffrn_reflns_av_R_equivalents 0.0130
_diffrn_reflns_av_sigmaI/netI 0.0220
_diffrn_reflns_limit_h_max 8
_diffrn_reflns_limit_h_min 0
_diffrn_reflns_limit_k_max 8
_diffrn_reflns_limit_k_min -7
_diffrn_reflns_limit_l_max 25
_diffrn_reflns_limit_l_min -25
_diffrn_reflns_number 3581
_diffrn_reflns_theta_full 29.98
_diffrn_reflns_theta_max 29.98
_diffrn_reflns_theta_min 2.30
_diffrn_standards_decay_% 5.81
_diffrn_standards_interval_count 97
_diffrn_standards_number 3
_exptl_absorpt_coefficient_mu 0.091
_exptl_absorpt_correction_T_max 0.466
_exptl_absorpt_correction_T_min 0.335
_exptl_absorpt_correction_type empirical
_exptl_absorpt_process_details '(XEMP in SHELXTL; Sheldrick, 2008)'
_exptl_crystal_colour colorless
_exptl_crystal_density_diffrn 1.202
_exptl_crystal_density_method 'not measured'
_exptl_crystal_description prismatic
_exptl_crystal_F_000 224
_exptl_crystal_size_max 0.73
_exptl_crystal_size_mid 0.63
_exptl_crystal_size_min 0.20
_refine_diff_density_max 0.348
_refine_diff_density_min -0.294
_refine_ls_extinction_method none
_refine_ls_goodness_of_fit_ref 1.415
_refine_ls_hydrogen_treatment constr
_refine_ls_matrix_type full
_refine_ls_number_parameters 127
_refine_ls_number_reflns 3283
_refine_ls_number_restraints 0
_refine_ls_restrained_S_all 1.415
_refine_ls_R_factor_all 0.0663
_refine_ls_R_factor_gt 0.0535
_refine_ls_shift/su_max 0.000
_refine_ls_shift/su_mean 0.000
_refine_ls_structure_factor_coef Fsqd
_refine_ls_weighting_details 'calc w=1/[\s^2^(Fo^2^)+(0.1000P)^2^] where P=(Fo^2^+2Fc^2^)/3'
_refine_ls_weighting_scheme calc
_refine_ls_wR_factor_gt 0.1792
_refine_ls_wR_factor_ref 0.1933
_reflns_number_gt 2593
_reflns_number_total 3283
_reflns_threshold_expression I>2\s(I)
_cod_data_source_file pk2419.cif
_cod_data_source_block I
_cod_original_cell_volume 564.16(15)
_cod_database_code 2235568
_cod_database_fobs_code 2235568

loop_
_symmetry_equiv_pos_as_xyz
'x, y, z'
'-x, -y, -z'

loop_
_atom_site_type_symbol
_atom_site_label
_atom_site_fract_x
_atom_site_fract_y
_atom_site_fract_z
_atom_site_U_iso_or_equiv
_atom_site_adp_type
_atom_site_calc_flag
_atom_site_refinement_flags
_atom_site_occupancy
_atom_site_symmetry_multiplicity
O O1 0.19141(17) 0.04289(16) 0.28059(4) 0.0416(2) Uani d . 1 1
O O2 -0.01630(17) -0.14442(16) 0.22771(4) 0.0413(2) Uani d . 1 1
O O3 -0.31024(19) 0.4084(2) 0.08767(6) 0.0652(4) Uani d . 1 1
H H3A -0.2724 0.4774 0.0500 0.098 Uiso calc R 1 1
O O4 0.2736(2) 0.3620(2) 0.05181(5) 0.0572(3) Uani d . 1 1
H H4A 0.4138 0.3393 0.0675 0.086 Uiso calc R 1 1
C C1 0.1581(2) -0.1720(2) 0.28510(6) 0.0374(3) Uani d . 1 1
H H1A 0.3254 -0.3144 0.2793 0.045 Uiso calc R 1 1
C C2 0.2949(2) 0.0938(2) 0.21038(6) 0.0422(3) Uani d . 1 1
H H2A 0.4652 -0.0414 0.2051 0.051 Uiso calc R 1 1
H H2B 0.3125 0.2437 0.2095 0.051 Uiso calc R 1 1
C C3 0.1194(2) 0.12605(19) 0.14454(6) 0.0336(2) Uani d . 1 1
C C4 0.0755(3) -0.1038(2) 0.15426(6) 0.0439(3) Uani d . 1 1
H H4B -0.0495 -0.0829 0.1165 0.053 Uiso calc R 1 1
H H4C 0.2363 -0.2477 0.1466 0.053 Uiso calc R 1 1
C C5 0.0515(2) -0.2160(2) 0.36206(6) 0.0417(3) Uani d . 1 1
C C6 -0.2078(3) 0.0058(3) 0.37302(8) 0.0546(3) Uani d . 1 1
H H6A -0.3292 0.0278 0.3347 0.082 Uiso calc R 1 1
H H6B -0.1852 0.1523 0.3694 0.082 Uiso calc R 1 1
H H6C -0.2717 -0.0234 0.4218 0.082 Uiso calc R 1 1
C C7 0.2463(3) -0.2507(3) 0.42305(8) 0.0663(4) Uani d . 1 1
H H7A 0.2672 -0.1033 0.4196 0.099 Uiso calc R 1 1
H H7B 0.4096 -0.3887 0.4158 0.099 Uiso calc R 1 1
H H7C 0.1839 -0.2816 0.4719 0.099 Uiso calc R 1 1
C C8 0.0168(4) -0.4500(3) 0.36665(10) 0.0688(5) Uani d . 1 1
H H8A -0.1058 -0.4263 0.3285 0.103 Uiso calc R 1 1
H H8B -0.0452 -0.4824 0.4154 0.103 Uiso calc R 1 1
H H8C 0.1796 -0.5881 0.3589 0.103 Uiso calc R 1 1
C C10 0.2505(3) 0.1391(3) 0.06975(7) 0.0467(3) Uani d . 1 1
H H10A 0.4212 -0.0014 0.0720 0.056 Uiso calc R 1 1
H H10B 0.1517 0.1273 0.0299 0.056 Uiso calc R 1 1
C C9 -0.1367(2) 0.3603(2) 0.14803(7) 0.0433(3) Uani d . 1 1
H H9A -0.2177 0.3427 0.1954 0.052 Uiso calc R 1 1
H H9B -0.1020 0.5009 0.1468 0.052 Uiso calc R 1 1

loop_
_atom_site_aniso_label
_atom_site_aniso_U_11
_atom_site_aniso_U_22
_atom_site_aniso_U_33
_atom_site_aniso_U_12
_atom_site_aniso_U_13
_atom_site_aniso_U_23
O1 0.0540(5) 0.0534(5) 0.0310(4) -0.0366(4) -0.0015(3) -0.0038(3)
O2 0.0566(5) 0.0497(5) 0.0326(4) -0.0369(4) 0.0046(3) -0.0080(3)
O3 0.0482(5) 0.0904(8) 0.0554(6) -0.0377(5) -0.0154(4) 0.0201(5)
O4 0.0621(6) 0.0766(7) 0.0491(5) -0.0501(5) -0.0003(4) 0.0073(4)
C1 0.0408(5) 0.0386(5) 0.0343(5) -0.0200(4) 0.0022(4) -0.0036(4)
C2 0.0432(6) 0.0585(7) 0.0354(5) -0.0339(5) -0.0020(4) 0.0003(5)
C3 0.0378(5) 0.0412(5) 0.0294(5) -0.0245(4) 0.0032(4) -0.0053(4)
C4 0.0638(7) 0.0475(6) 0.0339(5) -0.0357(6) 0.0066(5) -0.0119(4)
C5 0.0498(6) 0.0455(6) 0.0339(5) -0.0264(5) 0.0042(4) -0.0027(4)
C6 0.0543(7) 0.0636(8) 0.0489(7) -0.0281(6) 0.0139(6) -0.0168(6)
C7 0.0694(9) 0.0933(12) 0.0373(6) -0.0425(9) -0.0085(6) 0.0083(7)
C8 0.1062(13) 0.0573(8) 0.0570(8) -0.0518(9) 0.0223(8) -0.0066(6)
C10 0.0540(7) 0.0600(7) 0.0355(5) -0.0345(6) 0.0090(5) -0.0076(5)
C9 0.0411(6) 0.0465(6) 0.0426(6) -0.0218(5) 0.0004(5) -0.0012(4)

loop_
_atom_type_symbol
_atom_type_description
_atom_type_scat_dispersion_real
_atom_type_scat_dispersion_imag
_atom_type_scat_source
C C 0.0033 0.0016 'International Tables Vol C Tables 4.2.6.8 and 6.1.1.4'
H H 0.0000 0.0000 'International Tables Vol C Tables 4.2.6.8 and 6.1.1.4'
O O 0.0106 0.0060 'International Tables Vol C Tables 4.2.6.8 and 6.1.1.4'

loop_
_geom_angle_atom_site_label_1
_geom_angle_atom_site_label_2
_geom_angle_atom_site_label_3
_geom_angle
C1 O1 C2 112.27(8)
C1 O2 C4 111.54(9)
C9 O3 H3A 109.5
C10 O4 H4A 109.5
O1 C1 O2 110.58(8)
O1 C1 C5 109.07(9)
O2 C1 C5 109.32(9)
O1 C1 H1A 109.3
O2 C1 H1A 109.3
C5 C1 H1A 109.3
O1 C2 C3 110.78(8)
O1 C2 H2A 109.5
C3 C2 H2A 109.5
O1 C2 H2B 109.5
C3 C2 H2B 109.5
H2A C2 H2B 108.1
C10 C3 C2 110.54(9)
C10 C3 C9 111.37(9)
C2 C3 C9 108.81(9)
C10 C3 C4 108.60(9)
C2 C3 C4 106.80(9)
C9 C3 C4 110.62(9)
O2 C4 C3 111.25(9)
O2 C4 H4B 109.4
C3 C4 H4B 109.4
O2 C4 H4C 109.4
C3 C4 H4C 109.4
H4B C4 H4C 108.0
C1 C5 C6 110.31(10)
C1 C5 C8 108.76(10)
C6 C5 C8 109.86(12)
C1 C5 C7 108.27(10)
C6 C5 C7 109.52(12)
C8 C5 C7 110.10(12)
C5 C6 H6A 109.5
C5 C6 H6B 109.5
H6A C6 H6B 109.5
C5 C6 H6C 109.5
H6A C6 H6C 109.5
H6B C6 H6C 109.5
C5 C7 H7A 109.5
C5 C7 H7B 109.5
H7A C7 H7B 109.5
C5 C7 H7C 109.5
H7A C7 H7C 109.5
H7B C7 H7C 109.5
C5 C8 H8A 109.5
C5 C8 H8B 109.5
H8A C8 H8B 109.5
C5 C8 H8C 109.5
H8A C8 H8C 109.5
H8B C8 H8C 109.5
O4 C10 C3 112.63(10)
O4 C10 H10A 109.1
C3 C10 H10A 109.1
O4 C10 H10B 109.1
C3 C10 H10B 109.1
H10A C10 H10B 107.8
O3 C9 C3 112.71(10)
O3 C9 H9A 109.0
C3 C9 H9A 109.0
O3 C9 H9B 109.0
C3 C9 H9B 109.0
H9A C9 H9B 107.8

loop_
_geom_bond_atom_site_label_1
_geom_bond_atom_site_label_2
_geom_bond_distance
O1 C1 1.4100(13)
O1 C2 1.4266(13)
O2 C1 1.4181(14)
O2 C4 1.4301(13)
O3 C9 1.4204(15)
O3 H3A 0.8200
O4 C10 1.4248(16)
O4 H4A 0.8200
C1 C5 1.5267(15)
C1 H1A 0.9800
C2 C3 1.5297(15)
C2 H2A 0.9700
C2 H2B 0.9700
C3 C10 1.5235(15)
C3 C9 1.5314(16)
C3 C4 1.5309(15)
C4 H4B 0.9700
C4 H4C 0.9700
C5 C6 1.529(2)
C5 C8 1.5307(19)
C5 C7 1.5356(19)
C6 H6A 0.9600
C6 H6B 0.9600
C6 H6C 0.9600
C7 H7A 0.9600
C7 H7B 0.9600
C7 H7C 0.9600
C8 H8A 0.9600
C8 H8B 0.9600
C8 H8C 0.9600
C10 H10A 0.9700
C10 H10B 0.9700
C9 H9A 0.9700
C9 H9B 0.9700

loop_
_geom_hbond_atom_site_label_D
_geom_hbond_atom_site_label_H
_geom_hbond_atom_site_label_A
_geom_hbond_site_symmetry_A
_geom_hbond_distance_DH
_geom_hbond_distance_HA
_geom_hbond_distance_DA
_geom_hbond_angle_DHA
O3 H3A O4 2_565 0.82 1.94 2.7346(14) 162.4
O4 H4A O3 1_655 0.82 1.91 2.6878(15) 159.3

loop_
_geom_torsion_atom_site_label_1
_geom_torsion_atom_site_label_2
_geom_torsion_atom_site_label_3
_geom_torsion_atom_site_label_4
_geom_torsion
C2 O1 C1 O2 -60.72(11)
C2 O1 C1 C5 179.03(9)
C4 O2 C1 O1 60.20(11)
C4 O2 C1 C5 -179.71(8)
C1 O1 C2 C3 58.43(12)
O1 C2 C3 C10 -170.96(9)
O1 C2 C3 C9 66.45(12)
O1 C2 C3 C4 -52.99(12)
C1 O2 C4 C3 -58.05(13)
C10 C3 C4 O2 172.44(9)
C2 C3 C4 O2 53.21(13)
C9 C3 C4 O2 -65.05(12)
O1 C1 C5 C6 59.66(13)
O2 C1 C5 C6 -61.36(12)
O1 C1 C5 C8 -179.79(11)
O2 C1 C5 C8 59.20(14)
O1 C1 C5 C7 -60.16(13)
O2 C1 C5 C7 178.82(10)
C2 C3 C10 O4 -69.64(13)
C9 C3 C10 O4 51.45(13)
C4 C3 C10 O4 173.51(10)
C10 C3 C9 O3 56.51(12)
C2 C3 C9 O3 178.60(9)
C4 C3 C9 O3 -64.38(12)

loop_
_cod_related_entry_id
_cod_related_entry_database
_cod_related_entry_code
1 ChemSpider 30657898
